data_7123007
loop_
_publ_author_name
'Hiiuk, Volodymyr M.'
'Sova, Sergiu'
'Rotaru, Aurelian'
'Ksenofontov, Vadim'
'Fritsky, Igor O.'
'Gural'skiy, Il'ya A.'

_publ_section_title
;
 Room Temperature Hysteretic Spin Crossover in a New Cyanoheterometallic
 Framework
;
_journal_name_full 'Chemical Communications'
_journal_paper_doi 10.1039/C8CC10260K
_journal_year 2019
_chemical_formula_moiety 'C20 H12 Ag2 Fe N8'
_chemical_formula_sum 'C20 H12 Ag2 Fe N8'
_chemical_formula_weight 635.97
_space_group_crystal_system orthorhombic
_space_group_IT_number 61
_space_group_name_Hall '-P 2ac 2ab'
_space_group_name_H-M_alt 'P b c a'
_symmetry_space_group_name_Hall '-P 2ac 2ab'
_symmetry_space_group_name_H-M 'P b c a'
_atom_sites_solution_hydrogens geom
_atom_sites_solution_primary dual
_audit_creation_date 2018-08-03
_audit_creation_method
;
Olex2 1.2
(compiled 2018.05.29 svn.r3508 for OlexSys, GUI svn.r5506)
;
_audit_update_record
;
2018-11-09 deposited with the CCDC.    2019-02-18 downloaded from the CCDC.
;
_cell_angle_alpha 90
_cell_angle_beta 90
_cell_angle_gamma 90
_cell_formula_units_Z 8
_cell_length_a 14.4739(8)
_cell_length_b 13.8064(7)
_cell_length_c 20.7510(11)
_cell_measurement_reflns_used 3115
_cell_measurement_temperature 293(2)
_cell_measurement_theta_max 27.0600
_cell_measurement_theta_min 2.0200
_cell_volume 4146.7(4)
_computing_cell_refinement 'CrysAlisPro 1.171.39.46 (Rigaku OD, 2018)'
_computing_data_collection 'CrysAlisPro 1.171.39.46 (Rigaku OD, 2018)'
_computing_data_reduction 'CrysAlisPro 1.171.39.46 (Rigaku OD, 2018)'
_computing_molecular_graphics 'Olex2 (Dolomanov et al., 2009)'
_computing_publication_material 'Olex2 (Dolomanov et al., 2009)'
_computing_structure_refinement 'ShelXL (Sheldrick, 2015)'
_computing_structure_solution 'ShelXT (Sheldrick, 2015)'
_diffrn_ambient_temperature 293(2)
_diffrn_detector 'CCD plate'
_diffrn_detector_area_resol_mean 8.0797
_diffrn_detector_type Eos
_diffrn_measured_fraction_theta_full 0.999
_diffrn_measured_fraction_theta_max 0.999
_diffrn_measurement_details
;
List of Runs (angles in degrees, time in seconds):

  # Type    Start    End  Width  t~exp~   \w     \q     \k     \f   Frames
#--------------------------------------------------------------------------
  1  \w    -73.00 -35.00   1.00   25.00    --  -23.85-178.00  60.00   38
  2  \w      7.00  88.00   1.00   25.00    --   26.35  38.00  30.00   81
  3  \w    -29.00  50.00   1.00   25.00    --   26.35 -19.00-150.00   79
;
_diffrn_measurement_device 'four-circle diffractometer'
_diffrn_measurement_device_type 'Xcalibur, Eos'
_diffrn_measurement_method '\w scans'
_diffrn_orient_matrix_type 'CrysAlisPro convention (1999,Acta A55,543-557)'
_diffrn_orient_matrix_UB_11 0.0074167000
_diffrn_orient_matrix_UB_12 -0.0239693000
_diffrn_orient_matrix_UB_13 -0.0297912000
_diffrn_orient_matrix_UB_21 0.0453184000
_diffrn_orient_matrix_UB_22 0.0194324000
_diffrn_orient_matrix_UB_23 -0.0014060000
_diffrn_orient_matrix_UB_31 0.0169978000
_diffrn_orient_matrix_UB_32 -0.0410854000
_diffrn_orient_matrix_UB_33 0.0167451000
_diffrn_radiation_monochromator graphite
_diffrn_radiation_probe x-ray
_diffrn_radiation_type MoK\a
_diffrn_radiation_wavelength 0.71073
_diffrn_reflns_av_R_equivalents 0.0476
_diffrn_reflns_av_unetI/netI 0.0506
_diffrn_reflns_Laue_measured_fraction_full 0.999
_diffrn_reflns_Laue_measured_fraction_max 0.999
_diffrn_reflns_limit_h_max 15
_diffrn_reflns_limit_h_min -17
_diffrn_reflns_limit_k_max 16
_diffrn_reflns_limit_k_min -16
_diffrn_reflns_limit_l_max 24
_diffrn_reflns_limit_l_min -14
_diffrn_reflns_number 12137
_diffrn_reflns_point_group_measured_fraction_full 0.999
_diffrn_reflns_point_group_measured_fraction_max 0.999
_diffrn_reflns_theta_full 25.027
_diffrn_reflns_theta_max 25.027
_diffrn_reflns_theta_min 2.263
_diffrn_source 'fine-focus sealed X-ray tube'
_diffrn_source_type 'Enhance (Mo) X-ray Source'
_exptl_absorpt_coefficient_mu 2.586
_exptl_absorpt_correction_T_max 1.00000
_exptl_absorpt_correction_T_min 0.78142
_exptl_absorpt_correction_type multi-scan
_exptl_absorpt_process_details
;
CrysAlisPro 1.171.39.46 (Rigaku Oxford Diffraction, 2018)
Empirical absorption correction using spherical harmonics,
 implemented in SCALE3 ABSPACK scaling algorithm.
;
_exptl_crystal_colour 'clear dark red'
_exptl_crystal_density_diffrn 2.037
_exptl_crystal_description block
_exptl_crystal_F_000 2464
_exptl_crystal_size_max 0.2
_exptl_crystal_size_mid 0.15
_exptl_crystal_size_min 0.1
_refine_diff_density_max 1.169
_refine_diff_density_min -0.696
_refine_diff_density_rms 0.154
_refine_ls_extinction_method none
_refine_ls_goodness_of_fit_ref 1.210
_refine_ls_hydrogen_treatment constr
_refine_ls_matrix_type full
_refine_ls_number_parameters 268
_refine_ls_number_reflns 3661
_refine_ls_number_restraints 0
_refine_ls_restrained_S_all 1.210
_refine_ls_R_factor_all 0.0833
_refine_ls_R_factor_gt 0.0661
_refine_ls_shift/su_max 0.001
_refine_ls_shift/su_mean 0.000
_refine_ls_structure_factor_coef Fsqd
_refine_ls_weighting_details 'w=1/[\s^2^(Fo^2^)+47.1399P] where P=(Fo^2^+2Fc^2^)/3'
_refine_ls_weighting_scheme calc
_refine_ls_wR_factor_gt 0.1067
_refine_ls_wR_factor_ref 0.1129
_reflns_Friedel_coverage 0.000
_reflns_number_gt 3011
_reflns_number_total 3661
_reflns_threshold_expression 'I > 2\s(I)'
_cod_data_source_file c8cc10260k2.cif
_cod_data_source_block shi_3798_ilgu
_cod_database_code 7123007
_shelx_shelxl_version_number 2018/1
_chemical_oxdiff_formula 'C20  H12  Ag2  Fe1  N8'
_chemical_oxdiff_usercomment HV79_RT
_shelx_space_group_comment
;
The symmetry employed for this shelxl refinement is uniquely defined
by the following loop, which should always be used as a source of
symmetry information in preference to the above space-group names.
They are only intended as comments.
;
_shelx_estimated_absorpt_t_max 0.782
_shelx_estimated_absorpt_t_min 0.626
_reflns_odcompleteness_completeness 99.87
_reflns_odcompleteness_iscentric 1
_reflns_odcompleteness_theta 30.44
_olex2_refinement_description
;
1. Fixed Uiso
 At 1.2 times of:
  All C(H) groups
2. Uiso/Uaniso restraints and constraints
Uanis(C1) = Uanis(C2)
Uanis(N1) = Uanis(N3)
3.a Aromatic/amide H refined with riding coordinates:
 C13(H13), C5(H5), C11(H11), C12(H12), C7(H7), C9(H9), C20(H20), C8(H8),
 C17(H17), C19(H19), C15(H15), C16(H16)
;
_olex2_date_sample_data_collection 2018-07-12
_olex2_submission_special_instructions 'No special instructions were received'
_oxdiff_exptl_absorpt_empirical_details
;
Empirical correction (ABSPACK) includes:
- Absorption correction using spherical harmonics
- Frame scaling
;
_oxdiff_exptl_absorpt_empirical_full_max 1.238
_oxdiff_exptl_absorpt_empirical_full_min 0.853

loop_
_space_group_symop_operation_xyz
'x, y, z'
'-x+1/2, -y, z+1/2'
'-x, y+1/2, -z+1/2'
'x+1/2, -y+1/2, -z'
'-x, -y, -z'
'x-1/2, y, -z-1/2'
'x, -y-1/2, z-1/2'
'-x-1/2, y-1/2, z'

loop_
_atom_site_label
_atom_site_type_symbol
_atom_site_fract_x
_atom_site_fract_y
_atom_site_fract_z
_atom_site_U_iso_or_equiv
_atom_site_adp_type
_atom_site_occupancy
_atom_site_site_symmetry_order
_atom_site_calc_flag
_atom_site_refinement_flags_posn
Ag2 Ag 0.30563(5) 0.43843(5) 0.38879(4) 0.0364(2) Uani 1 1 d .
Ag1 Ag 0.73359(5) 1.00984(5) 0.47601(4) 0.0369(2) Uani 1 1 d .
Fe1 Fe 0.49557(8) 0.74489(8) 0.43479(5) 0.0178(3) Uani 1 1 d .
N5 N 0.5403(5) 0.7590(5) 0.3437(3) 0.0227(16) Uani 1 1 d .
N6 N 0.4511(4) 0.7278(5) 0.5258(3) 0.0214(15) Uani 1 1 d .
N3 N 0.5998(5) 0.6570(5) 0.4529(3) 0.0294(12) Uani 1 1 d .
N4 N 0.4206(5) 0.6334(5) 0.4089(3) 0.0279(17) Uani 1 1 d .
C1 C 0.3289(5) 0.8750(6) 0.4047(4) 0.0184(12) Uani 1 1 d .
N2 N 0.5745(5) 0.8525(5) 0.4596(3) 0.0286(17) Uani 1 1 d .
N7 N 0.6335(5) 0.7904(5) 0.1539(4) 0.0314(18) Uani 1 1 d .
N1 N 0.3928(5) 0.8290(5) 0.4160(3) 0.0294(12) Uani 1 1 d .
C2 C 0.6269(5) 0.9127(6) 0.4706(4) 0.0184(12) Uani 1 1 d .
C13 C 0.4238(6) 0.8006(6) 0.5624(4) 0.0252(19) Uani 1 1 d .
H13 H 0.425979 0.862824 0.545211 0.030 Uiso 1 1 calc R
C5 C 0.5596(6) 0.6823(5) 0.3079(4) 0.0242(19) Uani 1 1 d .
H5 H 0.553756 0.621528 0.326832 0.029 Uiso 1 1 calc R
C6 C 0.5885(6) 0.6864(6) 0.2432(4) 0.0237(19) Uani 1 1 d .
C11 C 0.5836(6) 0.8600(6) 0.2543(4) 0.029(2) Uani 1 1 d .
H11 H 0.591788 0.922014 0.237821 0.034 Uiso 1 1 calc R
C4 C 0.3782(6) 0.5670(6) 0.3954(4) 0.029(2) Uani 1 1 d .
C12 C 0.5534(6) 0.8480(6) 0.3155(4) 0.027(2) Uani 1 1 d .
H12 H 0.540796 0.902994 0.339856 0.032 Uiso 1 1 calc R
C7 C 0.6032(6) 0.6037(6) 0.2046(4) 0.033(2) Uani 1 1 d .
H7 H 0.594651 0.541768 0.221186 0.040 Uiso 1 1 calc R
C14 C 0.3912(6) 0.7891(7) 0.6264(4) 0.032(2) Uani 1 1 d .
C3 C 0.6598(6) 0.6055(6) 0.4628(4) 0.028(2) Uani 1 1 d .
C18 C 0.3862(6) 0.6957(8) 0.6517(4) 0.036(2) Uani 1 1 d .
C9 C 0.6454(6) 0.7109(7) 0.1199(4) 0.033(2) Uani 1 1 d .
H9 H 0.665440 0.717987 0.077587 0.040 Uiso 1 1 calc R
C20 C 0.4446(6) 0.6359(6) 0.5517(4) 0.032(2) Uani 1 1 d .
H20 H 0.462115 0.583354 0.526418 0.038 Uiso 1 1 calc R
N8 N 0.3575(6) 0.6783(8) 0.7142(4) 0.054(3) Uani 1 1 d .
C10 C 0.6024(6) 0.7796(6) 0.2161(4) 0.0224(19) Uani 1 1 d .
C8 C 0.6306(7) 0.6174(7) 0.1420(5) 0.037(2) Uani 1 1 d .
H8 H 0.639130 0.564640 0.114728 0.045 Uiso 1 1 calc R
C17 C 0.3354(7) 0.7554(10) 0.7484(5) 0.053(3) Uani 1 1 d .
H17 H 0.317022 0.745175 0.790842 0.063 Uiso 1 1 calc R
C19 C 0.4136(7) 0.6190(7) 0.6125(5) 0.040(2) Uani 1 1 d .
H19 H 0.410769 0.555937 0.628060 0.048 Uiso 1 1 calc R
C15 C 0.3649(7) 0.8696(8) 0.6649(5) 0.044(3) Uani 1 1 d .
H15 H 0.366526 0.932472 0.648820 0.052 Uiso 1 1 calc R
C16 C 0.3373(7) 0.8509(9) 0.7265(5) 0.051(3) Uani 1 1 d .
H16 H 0.319845 0.901322 0.753629 0.062 Uiso 1 1 calc R

loop_
_atom_site_aniso_label
_atom_site_aniso_U_11
_atom_site_aniso_U_22
_atom_site_aniso_U_33
_atom_site_aniso_U_23
_atom_site_aniso_U_13
_atom_site_aniso_U_12
Ag2 0.0436(4) 0.0306(4) 0.0351(4) -0.0038(3) 0.0027(4) -0.0190(3)
Ag1 0.0349(4) 0.0357(4) 0.0401(4) 0.0022(4) -0.0021(3) -0.0190(3)
Fe1 0.0168(6) 0.0149(5) 0.0217(6) 0.0010(5) 0.0001(5) 0.0000(5)
N5 0.032(4) 0.012(3) 0.024(4) -0.003(3) 0.002(3) -0.002(3)
N6 0.016(3) 0.022(4) 0.026(4) 0.002(3) -0.004(3) 0.005(3)
N3 0.030(3) 0.029(3) 0.030(3) -0.002(2) 0.002(2) -0.004(3)
N4 0.026(4) 0.032(4) 0.026(4) 0.001(3) -0.003(3) -0.002(4)
C1 0.009(3) 0.021(3) 0.026(3) 0.001(3) -0.004(2) -0.005(2)
N2 0.027(4) 0.032(4) 0.026(4) 0.003(3) 0.004(3) 0.002(3)
N7 0.028(4) 0.032(4) 0.034(4) 0.001(4) 0.010(4) -0.003(3)
N1 0.030(3) 0.029(3) 0.030(3) -0.002(2) 0.002(2) -0.004(3)
C2 0.009(3) 0.021(3) 0.026(3) 0.001(3) -0.004(2) -0.005(2)
C13 0.026(5) 0.021(4) 0.028(5) -0.001(4) -0.003(4) 0.006(4)
C5 0.028(5) 0.009(4) 0.036(5) -0.001(4) 0.003(4) 0.003(3)
C6 0.021(4) 0.019(4) 0.032(5) 0.000(4) -0.001(4) 0.001(4)
C11 0.041(6) 0.014(4) 0.031(5) 0.002(4) -0.002(4) 0.000(4)
C4 0.033(5) 0.023(5) 0.030(5) 0.001(4) 0.005(4) -0.014(4)
C12 0.034(5) 0.015(4) 0.030(5) 0.000(4) -0.002(4) -0.001(4)
C7 0.040(6) 0.020(5) 0.040(6) -0.005(4) 0.001(5) 0.004(4)
C14 0.033(5) 0.038(5) 0.025(5) -0.006(4) -0.004(4) 0.007(4)
C3 0.017(4) 0.027(5) 0.039(5) 0.001(4) 0.002(4) 0.010(4)
C18 0.025(5) 0.054(7) 0.029(5) 0.009(5) -0.004(4) -0.009(5)
C9 0.033(5) 0.040(6) 0.028(5) -0.003(5) 0.000(4) 0.005(4)
C20 0.036(5) 0.026(5) 0.033(5) 0.002(4) -0.003(4) -0.006(4)
N8 0.054(6) 0.080(7) 0.028(5) 0.010(5) 0.006(4) -0.011(5)
C10 0.024(5) 0.021(4) 0.023(5) 0.001(4) -0.002(4) 0.005(4)
C8 0.045(6) 0.036(6) 0.031(6) -0.009(5) 0.005(5) 0.006(5)
C17 0.033(6) 0.107(10) 0.018(5) -0.004(7) 0.000(4) -0.006(7)
C19 0.056(7) 0.031(5) 0.033(6) 0.012(5) 0.002(5) -0.003(5)
C15 0.041(6) 0.053(7) 0.037(6) -0.004(5) 0.005(5) 0.007(5)
C16 0.044(7) 0.073(9) 0.037(6) -0.016(6) 0.011(5) 0.006(6)

loop_
_atom_type_symbol
_atom_type_description
_atom_type_scat_dispersion_real
_atom_type_scat_dispersion_imag
_atom_type_scat_source
C C 0.0033 0.0016 'International Tables Vol C Tables 4.2.6.8 and 6.1.1.4'
H H 0.0000 0.0000 'International Tables Vol C Tables 4.2.6.8 and 6.1.1.4'
Ag Ag -0.8971 1.1015 'International Tables Vol C Tables 4.2.6.8 and 6.1.1.4'
Fe Fe 0.3463 0.8444 'International Tables Vol C Tables 4.2.6.8 and 6.1.1.4'
N N 0.0061 0.0033 'International Tables Vol C Tables 4.2.6.8 and 6.1.1.4'

loop_
_geom_angle_atom_site_label_1
_geom_angle_atom_site_label_2
_geom_angle_atom_site_label_3
_geom_angle
_geom_angle_site_symmetry_1
_geom_angle_site_symmetry_3
C1 Ag2 Ag1 69.5(2) 8_655 4_466
C1 Ag2 N7 92.4(3) 8_655 3_645
N7 Ag2 Ag1 131.27(18) 3_645 4_466
C4 Ag2 Ag1 85.0(2) . 4_466
C4 Ag2 C1 142.7(3) . 8_655
C4 Ag2 N7 124.8(3) . 3_645
C2 Ag1 Ag2 117.2(2) . 4_566
C2 Ag1 C3 169.2(3) . 8_765
C3 Ag1 Ag2 73.6(3) 8_765 4_566
N5 Fe1 N6 178.8(3) . .
N3 Fe1 N5 89.6(3) . .
N3 Fe1 N6 89.6(3) . .
N4 Fe1 N5 89.8(3) . .
N4 Fe1 N6 89.3(3) . .
N4 Fe1 N3 89.6(3) . .
N2 Fe1 N5 89.1(3) . .
N2 Fe1 N6 91.7(3) . .
N2 Fe1 N3 88.3(3) . .
N2 Fe1 N4 177.6(3) . .
N1 Fe1 N5 90.0(3) . .
N1 Fe1 N6 90.8(3) . .
N1 Fe1 N3 179.0(3) . .
N1 Fe1 N4 89.5(3) . .
N1 Fe1 N2 92.7(3) . .
C5 N5 Fe1 121.2(5) . .
C5 N5 C12 116.6(7) . .
C12 N5 Fe1 122.1(5) . .
C13 N6 Fe1 123.2(6) . .
C13 N6 C20 117.1(7) . .
C20 N6 Fe1 119.7(6) . .
C3 N3 Fe1 179.2(8) . .
C4 N4 Fe1 177.9(8) . .
N1 C1 Ag2 169.5(7) . 8_665
C2 N2 Fe1 174.0(7) . .
C9 N7 Ag2 117.8(6) . 3_655
C9 N7 C10 117.1(8) . .
C10 N7 Ag2 124.0(6) . 3_655
C1 N1 Fe1 176.5(7) . .
N2 C2 Ag1 169.3(7) . .
N6 C13 H13 118.2 . .
N6 C13 C14 123.6(8) . .
C14 C13 H13 118.2 . .
N5 C5 H5 117.8 . .
N5 C5 C6 124.5(7) . .
C6 C5 H5 117.8 . .
C5 C6 C7 123.6(8) . .
C5 C6 C10 117.1(7) . .
C7 C6 C10 119.2(8) . .
C12 C11 H11 120.0 . .
C12 C11 C10 120.0(8) . .
C10 C11 H11 120.0 . .
N4 C4 Ag2 169.1(8) . .
N5 C12 H12 118.2 . .
C11 C12 N5 123.6(8) . .
C11 C12 H12 118.2 . .
C6 C7 H7 121.0 . .
C8 C7 C6 118.0(8) . .
C8 C7 H7 121.0 . .
C13 C14 C15 121.9(9) . .
C18 C14 C13 118.2(8) . .
C18 C14 C15 119.9(9) . .
N3 C3 Ag1 177.0(8) . 8_755
N8 C18 C14 121.9(10) . .
N8 C18 C19 120.1(9) . .
C19 C18 C14 118.0(8) . .
N7 C9 H9 117.3 . .
N7 C9 C8 125.4(8) . .
C8 C9 H9 117.3 . .
N6 C20 H20 118.6 . .
C19 C20 N6 122.7(9) . .
C19 C20 H20 118.6 . .
C17 N8 C18 116.0(10) . .
N7 C10 C6 121.1(7) . .
N7 C10 C11 120.8(8) . .
C11 C10 C6 118.1(7) . .
C7 C8 C9 119.0(9) . .
C7 C8 H8 120.5 . .
C9 C8 H8 120.5 . .
N8 C17 H17 117.2 . .
N8 C17 C16 125.6(10) . .
C16 C17 H17 117.2 . .
C18 C19 H19 119.8 . .
C20 C19 C18 120.4(9) . .
C20 C19 H19 119.8 . .
C14 C15 H15 121.4 . .
C16 C15 C14 117.2(10) . .
C16 C15 H15 121.4 . .
C17 C16 H16 120.3 . .
C15 C16 C17 119.4(10) . .
C15 C16 H16 120.3 . .

loop_
_geom_bond_atom_site_label_1
_geom_bond_atom_site_label_2
_geom_bond_distance
_geom_bond_site_symmetry_2
Ag2 Ag1 3.0771(10) 4_466
Ag2 C1 2.160(8) 8_655
Ag2 N7 2.396(7) 3_645
Ag2 C4 2.068(8) .
Ag1 C2 2.049(7) .
Ag1 C3 2.050(8) 8_765
Fe1 N5 2.008(7) .
Fe1 N6 2.008(7) .
Fe1 N3 1.973(8) .
Fe1 N4 1.959(7) .
Fe1 N2 1.944(7) .
Fe1 N1 1.926(8) .
N5 C5 1.324(10) .
N5 C12 1.373(10) .
N6 C13 1.321(10) .
N6 C20 1.381(10) .
N3 C3 1.140(10) .
N4 C4 1.137(10) .
C1 N1 1.148(10) .
N2 C2 1.147(10) .
N7 C9 1.316(11) .
N7 C10 1.376(10) .
C13 H13 0.9300 .
C13 C14 1.420(12) .
C5 H5 0.9300 .
C5 C6 1.408(12) .
C6 C7 1.410(11) .
C6 C10 1.418(11) .
C11 H11 0.9300 .
C11 C12 1.353(12) .
C11 C10 1.391(11) .
C12 H12 0.9300 .
C7 H7 0.9300 .
C7 C8 1.372(13) .
C14 C18 1.394(13) .
C14 C15 1.421(13) .
C18 N8 1.384(12) .
C18 C19 1.392(13) .
C9 H9 0.9300 .
C9 C8 1.387(13) .
C20 H20 0.9300 .
C20 C19 1.360(12) .
N8 C17 1.318(14) .
C8 H8 0.9300 .
C17 H17 0.9300 .
C17 C16 1.396(16) .
C19 H19 0.9300 .
C15 H15 0.9300 .
C15 C16 1.364(14) .
C16 H16 0.9300 .
